data_1524349
loop_
_publ_author_name
'Felner, I.'
'Kaplan, N.'
'Grayevsky, A.'

_publ_section_title
;
 Unusual magnetic transitions in a new ternary compound: Tb Co3 Ga2
;
_journal_name_full 'Journal of Magnetism and Magnetic Materials'
_journal_page_first 179
_journal_page_last 183
_journal_volume 81
_journal_year 1989
_chemical_formula_sum 'Co3 Ga2 Tb'
_space_group_IT_number 191
_symmetry_space_group_name_Hall '-P 6 2'
_symmetry_space_group_name_H-M 'P 6/m m m'
_cell_angle_alpha 90
_cell_angle_beta 90
_cell_angle_gamma 120
_cell_formula_units_Z 1
_cell_length_a 8.813
_cell_length_b 8.813
_cell_length_c 4.063
_cell_volume 273.291
_citation_journal_id_ASTM JMMMDC
_cod_data_source_file Felner_JMMMDC_1989_1032.cif
_cod_data_source_block Co3Ga2Tb1
_cod_original_cell_volume 273.2908
_cod_original_formula_sum 'Co3 Ga2 Tb1'
_cod_database_code 1524349

loop_
_symmetry_equiv_pos_as_xyz
x,y,z
x-y,x,z
-y,x-y,z
-x,-y,z
-x+y,-x,z
y,-x+y,z
-y,-x,-z
x-y,-y,-z
x,x-y,-z
y,x,-z
-x+y,y,-z
-x,-x+y,-z
-x,-y,-z
-x+y,-x,-z
y,-x+y,-z
x,y,-z
x-y,x,-z
-y,x-y,-z
y,x,z
-x+y,y,z
-x,-x+y,z
-y,-x,z
x-y,-y,z
x,x-y,z

loop_
_atom_site_label
_atom_site_type_symbol
_atom_site_fract_x
_atom_site_fract_y
_atom_site_fract_z
_atom_site_occupancy
_atom_site_U_iso_or_equiv
Co1 Co 0.5 0 0.5 1 0.0
Tb1 Tb 0 0 0 1 0.0
Ga1 Ga 0.3333 0.6667 0 1 0.0
